data_7212775
loop_
_publ_author_name
'Tohaya, Taichi'
'Katagiri, Kosuke'
'Katoh, Junya'
'Masu, Hyuma'
'Tominaga, Masahide'
'Azumaya, Isao'

_publ_section_title
;
 Polymorphism or pseudopolymorphism of a macrocyclic compound: helical
 structure, layered structure and pseudorotaxane constructed by weak
 intermolecular interactions
;
_journal_issue 11
_journal_name_full CrystEngComm
_journal_page_first 3493
_journal_paper_doi 10.1039/c0ce00058b
_journal_volume 12
_journal_year 2010
_chemical_formula_sum 'C52 H50 O2'
_chemical_formula_weight 706.92
_chemical_name_systematic
;
?
;
_space_group_IT_number 2
_symmetry_cell_setting triclinic
_symmetry_space_group_name_Hall '-P 1'
_symmetry_space_group_name_H-M 'P -1'
_atom_sites_solution_hydrogens geom
_atom_sites_solution_primary direct
_atom_sites_solution_secondary difmap
_audit_creation_method SHELXL-97
_cell_angle_alpha 115.121(4)
_cell_angle_beta 95.522(4)
_cell_angle_gamma 109.930(4)
_cell_formula_units_Z 2
_cell_length_a 11.385(3)
_cell_length_b 14.405(4)
_cell_length_c 14.984(4)
_cell_measurement_reflns_used 2510
_cell_measurement_temperature 120
_cell_measurement_theta_max 25.78
_cell_measurement_theta_min 2.36
_cell_volume 2006.2(9)
_computing_cell_refinement 'Smart (Bruker AXS)'
_computing_data_collection 'Smart (Bruker AXS)'
_computing_data_reduction 'SAINT (Bruker AXS, 2004)'
_computing_molecular_graphics 'XSHEL (Bruker AXS,2002)'
_computing_publication_material 'XCIF (Bruker AXS, 2001)'
_computing_structure_refinement 'SHELXL-97 (Sheldrick, 1997)'
_computing_structure_solution 'SHELXS-97 (Sheldrick, 1997)'
_diffrn_ambient_temperature 120
_diffrn_detector_area_resol_mean 8.333
_diffrn_measured_fraction_theta_full 0.976
_diffrn_measured_fraction_theta_max 0.940
_diffrn_measurement_device_type 'Bruker Smart1000 CCD area detector'
_diffrn_measurement_method 'omega scans'
_diffrn_radiation_monochromator graphite
_diffrn_radiation_source 'fine-focus sealed tube'
_diffrn_radiation_type MoK\a
_diffrn_radiation_wavelength 0.71073
_diffrn_reflns_av_R_equivalents 0.0279
_diffrn_reflns_av_sigmaI/netI 0.0642
_diffrn_reflns_limit_h_max 14
_diffrn_reflns_limit_h_min -9
_diffrn_reflns_limit_k_max 18
_diffrn_reflns_limit_k_min -18
_diffrn_reflns_limit_l_max 19
_diffrn_reflns_limit_l_min -19
_diffrn_reflns_number 11995
_diffrn_reflns_theta_full 25.00
_diffrn_reflns_theta_max 27.56
_diffrn_reflns_theta_min 1.67
_exptl_absorpt_coefficient_mu 0.069
_exptl_absorpt_correction_T_max 0.9863
_exptl_absorpt_correction_T_min 0.9863
_exptl_absorpt_correction_type empirical
_exptl_absorpt_process_details
;
SADABS Sheldrick 1996
;
_exptl_crystal_colour colorless
_exptl_crystal_density_diffrn 1.170
_exptl_crystal_density_method 'not measured'
_exptl_crystal_description prismatic
_exptl_crystal_F_000 756
_exptl_crystal_size_max 0.20
_exptl_crystal_size_mid 0.20
_exptl_crystal_size_min 0.20
_refine_diff_density_max 1.524
_refine_diff_density_min -0.651
_refine_diff_density_rms 0.065
_refine_ls_extinction_method none
_refine_ls_goodness_of_fit_ref 1.069
_refine_ls_hydrogen_treatment constr
_refine_ls_matrix_type full
_refine_ls_number_parameters 495
_refine_ls_number_reflns 8724
_refine_ls_number_restraints 0
_refine_ls_restrained_S_all 1.069
_refine_ls_R_factor_all 0.1252
_refine_ls_R_factor_gt 0.0831
_refine_ls_shift/su_max 0.000
_refine_ls_shift/su_mean 0.000
_refine_ls_structure_factor_coef Fsqd
_refine_ls_weighting_details 'calc w=1/[\s^2^(Fo^2^)+(0.1384P)^2^+1.0727P] where P=(Fo^2^+2Fc^2^)/3'
_refine_ls_weighting_scheme calc
_refine_ls_wR_factor_gt 0.2373
_refine_ls_wR_factor_ref 0.2665
_reflns_number_gt 5394
_reflns_number_total 8724
_reflns_threshold_expression >2sigma(I)
_cod_data_source_file c0ce00058b.txt
_cod_data_source_block 9042tto
_cod_depositor_comments
;
The following automatic conversions were performed:

'_symmetry_cell_setting' value 'Triclinic' changed to 'triclinic'
according to /home/saulius/struct/CIF-dictionaries/cif_core.dic
dictionary named 'cif_core.dic' version 2.4.2 from 2011-04-26.

Automatic conversion script
Id: cif_fix_values 1891 2012-01-12 08:04:46Z andrius 
;
_cod_original_cell_volume 2006.0(9)
_cod_original_sg_symbol_H-M 'P-1 '
_cod_database_code 7212775

loop_
_symmetry_equiv_pos_as_xyz
'x, y, z'
'-x, -y, -z'

loop_
_atom_site_label
_atom_site_type_symbol
_atom_site_fract_x
_atom_site_fract_y
_atom_site_fract_z
_atom_site_U_iso_or_equiv
_atom_site_adp_type
_atom_site_occupancy
_atom_site_symmetry_multiplicity
_atom_site_calc_flag
_atom_site_refinement_flags
C1 C -0.0140(4) -0.2335(3) -0.2031(2) 0.0571(10) Uani 1 1 d .
H1A H 0.0483 -0.2570 -0.2369 0.086 Uiso 1 1 calc R
H1B H -0.0340 -0.1839 -0.2247 0.086 Uiso 1 1 calc R
H1C H -0.0942 -0.3005 -0.2224 0.086 Uiso 1 1 calc R
C2 C 0.0446(3) -0.1704(2) -0.0878(2) 0.0393(7) Uani 1 1 d .
C3 C 0.1631(3) -0.0618(2) -0.0477(2) 0.0372(7) Uani 1 1 d .
C4 C 0.2622(3) -0.0563(3) -0.0950(2) 0.0421(7) Uani 1 1 d .
H4 H 0.2537 -0.1225 -0.1538 0.051 Uiso 1 1 calc R
C5 C 0.3728(3) 0.0429(3) -0.0588(2) 0.0413(7) Uani 1 1 d .
H5 H 0.4395 0.0430 -0.0923 0.050 Uiso 1 1 calc R
C6 C 0.3890(3) 0.1430(2) 0.0260(2) 0.0342(6) Uani 1 1 d .
C7 C 0.2868(3) 0.1391(2) 0.0709(2) 0.0376(7) Uani 1 1 d .
H7 H 0.2927 0.2064 0.1268 0.045 Uiso 1 1 calc R
C8 C 0.1765(3) 0.0385(2) 0.0353(2) 0.0375(7) Uani 1 1 d .
H8 H 0.1092 0.0381 0.0682 0.045 Uiso 1 1 calc R
C9 C 0.5107(3) 0.2475(2) 0.0680(2) 0.0345(6) Uani 1 1 d .
C10 C 0.6299(3) 0.2430(3) 0.0623(2) 0.0456(7) Uani 1 1 d .
H10 H 0.6324 0.1715 0.0269 0.055 Uiso 1 1 calc R
C11 C 0.7456(3) 0.3406(3) 0.1071(3) 0.0510(8) Uani 1 1 d .
H11 H 0.8255 0.3345 0.1021 0.061 Uiso 1 1 calc R
C12 C 0.7467(3) 0.4460(3) 0.1585(2) 0.0445(8) Uani 1 1 d .
C13 C 0.6290(3) 0.4521(3) 0.1612(2) 0.0473(8) Uani 1 1 d .
H13 H 0.6273 0.5242 0.1935 0.057 Uiso 1 1 calc R
C14 C 0.5126(3) 0.3551(3) 0.1177(2) 0.0430(7) Uani 1 1 d .
H14 H 0.4330 0.3621 0.1217 0.052 Uiso 1 1 calc R
C15 C 0.9271(4) 0.5836(4) 0.1316(3) 0.0800(14) Uani 1 1 d .
H15A H 0.8667 0.5981 0.0938 0.120 Uiso 1 1 calc R
H15B H 0.9426 0.5203 0.0833 0.120 Uiso 1 1 calc R
H15C H 1.0098 0.6515 0.1684 0.120 Uiso 1 1 calc R
C16 C 0.8687(3) 0.5544(3) 0.2080(3) 0.0582(10) Uani 1 1 d .
C17 C 0.9141(3) 0.6215(3) 0.3099(2) 0.0404(7) Uani 1 1 d .
C18 C 1.0202(4) 0.7372(3) 0.3592(3) 0.0652(11) Uani 1 1 d .
H18A H 1.1015 0.7366 0.3865 0.098 Uiso 1 1 calc R
H18B H 0.9981 0.7887 0.4154 0.098 Uiso 1 1 calc R
H18C H 1.0311 0.7628 0.3082 0.098 Uiso 1 1 calc R
C19 C 0.8625(3) 0.5835(2) 0.3832(2) 0.0360(7) Uani 1 1 d .
C20 C 0.8103(3) 0.6421(3) 0.4548(2) 0.0432(7) Uani 1 1 d .
H20 H 0.8058 0.7079 0.4576 0.052 Uiso 1 1 calc R
C21 C 0.7646(3) 0.6071(3) 0.5223(2) 0.0411(7) Uani 1 1 d .
H21 H 0.7276 0.6482 0.5697 0.049 Uiso 1 1 calc R
C22 C 0.7718(3) 0.5124(2) 0.5218(2) 0.0327(6) Uani 1 1 d .
C23 C 0.8276(3) 0.4558(2) 0.4525(2) 0.0390(7) Uani 1 1 d .
H23 H 0.8370 0.3927 0.4525 0.047 Uiso 1 1 calc R
C24 C 0.8703(3) 0.4897(2) 0.3828(2) 0.0388(7) Uani 1 1 d .
H24 H 0.9054 0.4477 0.3342 0.047 Uiso 1 1 calc R
C25 C 0.7169(3) 0.4704(2) 0.5908(2) 0.0339(6) Uani 1 1 d .
C26 C 0.5979(3) 0.4676(3) 0.6067(2) 0.0413(7) Uani 1 1 d .
H26 H 0.5545 0.4981 0.5772 0.050 Uiso 1 1 calc R
C27 C 0.5413(3) 0.4214(3) 0.6647(2) 0.0430(7) Uani 1 1 d .
H27 H 0.4580 0.4178 0.6717 0.052 Uiso 1 1 calc R
C28 C 0.6038(3) 0.3804(2) 0.7126(2) 0.0377(7) Uani 1 1 d .
C29 C 0.7246(3) 0.3866(3) 0.6994(2) 0.0452(8) Uani 1 1 d .
H29 H 0.7710 0.3611 0.7329 0.054 Uiso 1 1 calc R
C30 C 0.6193(4) 0.4059(3) 0.8913(2) 0.0637(11) Uani 1 1 d .
H30A H 0.6101 0.4773 0.9220 0.096 Uiso 1 1 calc R
H30B H 0.7114 0.4219 0.8976 0.096 Uiso 1 1 calc R
H30C H 0.5859 0.3637 0.9271 0.096 Uiso 1 1 calc R
C31 C 0.5426(3) 0.3361(3) 0.7788(2) 0.0429(7) Uani 1 1 d .
C32 C 0.4259(3) 0.2474(3) 0.7428(2) 0.0403(7) Uani 1 1 d .
C33 C 0.3563(4) 0.2156(3) 0.8139(3) 0.0595(10) Uani 1 1 d .
H33A H 0.3537 0.1432 0.8042 0.089 Uiso 1 1 calc R
H33B H 0.2672 0.2087 0.7980 0.089 Uiso 1 1 calc R
H33C H 0.4030 0.2744 0.8854 0.089 Uiso 1 1 calc R
C34 C 0.3578(3) 0.1719(2) 0.6306(2) 0.0351(6) Uani 1 1 d .
C35 C 0.2260(3) 0.1363(2) 0.5922(2) 0.0381(7) Uani 1 1 d .
H35 H 0.1767 0.1585 0.6383 0.046 Uiso 1 1 calc R
C36 C 0.1639(3) 0.0687(2) 0.4874(2) 0.0370(6) Uani 1 1 d .
H36 H 0.0732 0.0466 0.4635 0.044 Uiso 1 1 calc R
C37 C 0.2308(3) 0.0324(2) 0.4163(2) 0.0334(6) Uani 1 1 d .
C38 C 0.3622(3) 0.0629(3) 0.4570(2) 0.0426(7) Uani 1 1 d .
H38 H 0.4105 0.0362 0.4118 0.051 Uiso 1 1 calc R
C39 C 0.4239(3) 0.1309(3) 0.5609(2) 0.0434(7) Uani 1 1 d .
H39 H 0.5135 0.1502 0.5855 0.052 Uiso 1 1 calc R
C40 C 0.1672(3) -0.0336(2) 0.3030(2) 0.0340(6) Uani 1 1 d .
C41 C 0.0516(3) -0.0345(3) 0.2612(2) 0.0415(7) Uani 1 1 d .
H41 H 0.0111 0.0054 0.3058 0.050 Uiso 1 1 calc R
C42 C -0.0053(3) -0.0925(3) 0.1560(2) 0.0434(7) Uani 1 1 d .
H42 H -0.0859 -0.0943 0.1299 0.052 Uiso 1 1 calc R
C43 C 0.0533(3) -0.1481(2) 0.0877(2) 0.0367(7) Uani 1 1 d .
C44 C 0.1668(3) -0.1492(3) 0.1288(2) 0.0417(7) Uani 1 1 d .
H44 H 0.2077 -0.1884 0.0842 0.050 Uiso 1 1 calc R
C45 C 0.2218(3) -0.0935(2) 0.2350(2) 0.0389(7) Uani 1 1 d .
H45 H 0.2988 -0.0968 0.2612 0.047 Uiso 1 1 calc R
C46 C -0.0064(3) -0.2082(2) -0.0260(2) 0.0387(7) Uani 1 1 d .
C47 C -0.1272(3) -0.3164(3) -0.0640(3) 0.0532(9) Uani 1 1 d .
H47A H -0.1731 -0.3424 -0.1348 0.080 Uiso 1 1 calc R
H47B H -0.1844 -0.3026 -0.0199 0.080 Uiso 1 1 calc R
H47C H -0.1024 -0.3745 -0.0621 0.080 Uiso 1 1 calc R
C48 C 0.7790(3) 0.4289(3) 0.6386(2) 0.0414(7) Uani 1 1 d .
H48 H 0.8607 0.4296 0.6294 0.050 Uiso 1 1 calc R
C49 C 0.4812(6) 0.2472(6) 0.3319(4) 0.1075(19) Uani 1 1 d .
H49A H 0.4992 0.2592 0.4022 0.161 Uiso 1 1 calc R
H49B H 0.3883 0.2251 0.3053 0.161 Uiso 1 1 calc R
H49C H 0.5327 0.3174 0.3321 0.161 Uiso 1 1 calc R
C50 C 0.5136(5) 0.1645(5) 0.2717(4) 0.0860(14) Uani 1 1 d .
H50A H 0.5184 0.1666 0.2069 0.103 Uiso 1 1 calc R
H50B H 0.4446 0.0901 0.2540 0.103 Uiso 1 1 calc R
C51 C 0.6446(5) 0.0902(4) 0.3267(3) 0.0735(12) Uani 1 1 d .
C52 C 0.7792(6) 0.1162(5) 0.3773(5) 0.130(3) Uani 1 1 d .
H52A H 0.7881 0.1365 0.4496 0.195 Uiso 1 1 calc R
H52B H 0.8415 0.1797 0.3729 0.195 Uiso 1 1 calc R
H52C H 0.7970 0.0496 0.3426 0.195 Uiso 1 1 calc R
O1 O 0.6349(4) 0.1756(3) 0.3203(3) 0.1039(12) Uani 1 1 d .
O2 O 0.5512(3) 0.0011(3) 0.2891(3) 0.0946(11) Uani 1 1 d .

loop_
_atom_site_aniso_label
_atom_site_aniso_U_11
_atom_site_aniso_U_22
_atom_site_aniso_U_33
_atom_site_aniso_U_23
_atom_site_aniso_U_13
_atom_site_aniso_U_12
C1 0.067(2) 0.0438(19) 0.0319(16) 0.0152(15) -0.0010(16) 0.0012(17)
C2 0.0447(17) 0.0289(14) 0.0279(14) 0.0112(12) 0.0001(12) 0.0040(13)
C3 0.0455(17) 0.0303(14) 0.0266(13) 0.0160(12) 0.0018(12) 0.0056(12)
C4 0.058(2) 0.0315(15) 0.0283(14) 0.0119(13) 0.0113(14) 0.0130(14)
C5 0.0494(18) 0.0385(16) 0.0332(15) 0.0173(13) 0.0160(13) 0.0147(14)
C6 0.0411(16) 0.0318(14) 0.0259(13) 0.0165(12) 0.0064(12) 0.0090(12)
C7 0.0454(17) 0.0318(15) 0.0300(14) 0.0144(12) 0.0087(13) 0.0116(13)
C8 0.0421(16) 0.0321(15) 0.0297(14) 0.0155(12) 0.0088(12) 0.0061(12)
C9 0.0406(16) 0.0361(15) 0.0251(13) 0.0180(12) 0.0099(12) 0.0101(13)
C10 0.0472(19) 0.0439(18) 0.0418(17) 0.0209(15) 0.0116(14) 0.0154(15)
C11 0.0376(17) 0.070(2) 0.0444(18) 0.0320(18) 0.0125(14) 0.0155(17)
C12 0.0428(18) 0.0503(19) 0.0287(14) 0.0230(14) 0.0099(13) 0.0025(14)
C13 0.057(2) 0.0335(16) 0.0383(16) 0.0154(14) 0.0157(15) 0.0063(14)
C14 0.0443(18) 0.0388(16) 0.0404(16) 0.0201(14) 0.0139(14) 0.0102(14)
C15 0.069(3) 0.090(3) 0.051(2) 0.044(2) 0.012(2) -0.010(2)
C16 0.052(2) 0.062(2) 0.0430(18) 0.0337(18) 0.0096(16) -0.0052(17)
C17 0.0401(16) 0.0373(16) 0.0386(16) 0.0245(14) 0.0094(13) 0.0033(13)
C18 0.080(3) 0.044(2) 0.067(2) 0.0345(19) 0.033(2) 0.0082(18)
C19 0.0332(15) 0.0317(14) 0.0304(14) 0.0179(12) 0.0020(12) -0.0017(12)
C20 0.0546(19) 0.0381(16) 0.0418(17) 0.0246(14) 0.0153(15) 0.0178(15)
C21 0.0496(18) 0.0375(16) 0.0370(16) 0.0204(14) 0.0150(14) 0.0157(14)
C22 0.0330(14) 0.0311(14) 0.0277(13) 0.0160(12) 0.0050(11) 0.0056(12)
C23 0.0444(17) 0.0339(15) 0.0404(16) 0.0215(13) 0.0157(14) 0.0131(13)
C24 0.0439(17) 0.0317(15) 0.0352(15) 0.0160(13) 0.0165(13) 0.0090(13)
C25 0.0376(15) 0.0317(14) 0.0260(13) 0.0149(12) 0.0064(11) 0.0073(12)
C26 0.0484(18) 0.0505(18) 0.0386(16) 0.0294(15) 0.0170(14) 0.0246(15)
C27 0.0423(17) 0.0530(19) 0.0396(16) 0.0278(15) 0.0179(14) 0.0181(15)
C28 0.0404(16) 0.0339(15) 0.0244(13) 0.0146(12) 0.0032(12) 0.0011(12)
C29 0.0425(18) 0.0507(19) 0.0452(17) 0.0346(16) 0.0061(14) 0.0100(15)
C30 0.074(3) 0.058(2) 0.0302(16) 0.0236(16) 0.0041(16) -0.0030(19)
C31 0.0483(18) 0.0421(17) 0.0270(14) 0.0191(13) 0.0072(13) 0.0048(14)
C32 0.0468(17) 0.0396(16) 0.0275(14) 0.0189(13) 0.0100(13) 0.0077(14)
C33 0.066(2) 0.059(2) 0.0373(17) 0.0264(17) 0.0161(16) 0.0048(18)
C34 0.0430(16) 0.0299(14) 0.0296(14) 0.0181(12) 0.0106(12) 0.0077(12)
C35 0.0469(17) 0.0361(15) 0.0316(14) 0.0186(13) 0.0155(13) 0.0140(13)
C36 0.0364(15) 0.0374(15) 0.0350(15) 0.0207(13) 0.0101(12) 0.0093(13)
C37 0.0361(15) 0.0276(13) 0.0290(13) 0.0151(12) 0.0078(12) 0.0039(11)
C38 0.0412(17) 0.0455(17) 0.0332(15) 0.0158(14) 0.0114(13) 0.0141(14)
C39 0.0383(16) 0.0444(18) 0.0359(16) 0.0177(14) 0.0047(13) 0.0090(14)
C40 0.0354(15) 0.0296(14) 0.0290(14) 0.0168(12) 0.0063(12) 0.0025(12)
C41 0.0460(18) 0.0465(18) 0.0322(15) 0.0216(14) 0.0129(13) 0.0161(14)
C42 0.0401(17) 0.0501(18) 0.0393(16) 0.0266(15) 0.0070(14) 0.0135(14)
C43 0.0371(16) 0.0300(14) 0.0315(14) 0.0171(12) 0.0058(12) 0.0002(12)
C44 0.0402(17) 0.0367(16) 0.0315(15) 0.0108(13) 0.0080(13) 0.0063(13)
C45 0.0343(15) 0.0394(16) 0.0314(14) 0.0153(13) 0.0050(12) 0.0068(13)
C46 0.0423(17) 0.0289(14) 0.0304(14) 0.0120(12) 0.0032(12) 0.0046(12)
C47 0.050(2) 0.0390(18) 0.0465(18) 0.0218(16) -0.0019(15) -0.0044(15)
C48 0.0334(15) 0.0463(17) 0.0454(17) 0.0293(15) 0.0097(13) 0.0096(13)
C49 0.096(4) 0.113(5) 0.070(3) 0.009(3) -0.004(3) 0.050(4)
C50 0.079(3) 0.098(4) 0.078(3) 0.049(3) 0.001(3) 0.034(3)
C51 0.088(3) 0.071(3) 0.065(3) 0.038(2) 0.022(2) 0.031(3)
C52 0.147(5) 0.064(3) 0.129(5) 0.039(3) -0.062(4) 0.028(3)
O1 0.126(3) 0.068(2) 0.099(3) 0.0363(19) -0.015(2) 0.038(2)
O2 0.071(2) 0.073(2) 0.109(3) 0.028(2) 0.0329(19) 0.0158(18)

loop_
_atom_type_symbol
_atom_type_description
_atom_type_scat_dispersion_real
_atom_type_scat_dispersion_imag
_atom_type_scat_source
C C 0.0033 0.0016 'International Tables Vol C Tables 4.2.6.8 and 6.1.1.4'
H H 0.0000 0.0000 'International Tables Vol C Tables 4.2.6.8 and 6.1.1.4'
O O 0.0106 0.0060 'International Tables Vol C Tables 4.2.6.8 and 6.1.1.4'

loop_
_geom_angle_atom_site_label_1
_geom_angle_atom_site_label_2
_geom_angle_atom_site_label_3
_geom_angle
C2 C1 H1A 109.5
C2 C1 H1B 109.5
H1A C1 H1B 109.5
C2 C1 H1C 109.5
H1A C1 H1C 109.5
H1B C1 H1C 109.5
C46 C2 C3 122.5(2)
C46 C2 C1 122.8(3)
C3 C2 C1 114.7(2)
C4 C3 C8 117.3(3)
C4 C3 C2 120.7(3)
C8 C3 C2 122.0(3)
C5 C4 C3 121.6(3)
C5 C4 H4 119.2
C3 C4 H4 119.2
C4 C5 C6 121.5(3)
C4 C5 H5 119.2
C6 C5 H5 119.2
C5 C6 C7 117.0(3)
C5 C6 C9 121.3(3)
C7 C6 C9 121.7(3)
C8 C7 C6 121.3(3)
C8 C7 H7 119.3
C6 C7 H7 119.3
C7 C8 C3 121.2(3)
C7 C8 H8 119.4
C3 C8 H8 119.4
C10 C9 C14 116.6(3)
C10 C9 C6 121.3(3)
C14 C9 C6 122.1(3)
C11 C10 C9 121.6(3)
C11 C10 H10 119.2
C9 C10 H10 119.2
C12 C11 C10 121.2(3)
C12 C11 H11 119.4
C10 C11 H11 119.4
C13 C12 C11 117.9(3)
C13 C12 C16 118.5(3)
C11 C12 C16 123.5(3)
C12 C13 C14 121.4(3)
C12 C13 H13 119.3
C14 C13 H13 119.3
C13 C14 C9 121.1(3)
C13 C14 H14 119.4
C9 C14 H14 119.4
C16 C15 H15A 109.5
C16 C15 H15B 109.5
H15A C15 H15B 109.5
C16 C15 H15C 109.5
H15A C15 H15C 109.5
H15B C15 H15C 109.5
C17 C16 C12 122.1(3)
C17 C16 C15 124.1(3)
C12 C16 C15 113.6(3)
C16 C17 C18 122.8(3)
C16 C17 C19 122.2(3)
C18 C17 C19 115.0(3)
C17 C18 H18A 109.5
C17 C18 H18B 109.5
H18A C18 H18B 109.5
C17 C18 H18C 109.5
H18A C18 H18C 109.5
H18B C18 H18C 109.5
C24 C19 C20 117.7(2)
C24 C19 C17 120.2(3)
C20 C19 C17 122.0(3)
C21 C20 C19 121.5(3)
C21 C20 H20 119.3
C19 C20 H20 119.3
C20 C21 C22 120.9(3)
C20 C21 H21 119.5
C22 C21 H21 119.5
C23 C22 C21 117.8(2)
C23 C22 C25 120.8(3)
C21 C22 C25 121.4(3)
C22 C23 C24 121.0(3)
C22 C23 H23 119.5
C24 C23 H23 119.5
C19 C24 C23 121.0(3)
C19 C24 H24 119.5
C23 C24 H24 119.5
C26 C25 C48 117.2(3)
C26 C25 C22 120.7(3)
C48 C25 C22 122.0(3)
C27 C26 C25 121.4(3)
C27 C26 H26 119.3
C25 C26 H26 119.3
C28 C27 C26 121.2(3)
C28 C27 H27 119.4
C26 C27 H27 119.4
C27 C28 C29 117.3(3)
C27 C28 C31 119.8(3)
C29 C28 C31 122.9(3)
C48 C29 C28 121.5(3)
C48 C29 H29 119.3
C28 C29 H29 119.3
C31 C30 H30A 109.5
C31 C30 H30B 109.5
H30A C30 H30B 109.5
C31 C30 H30C 109.5
H30A C30 H30C 109.5
H30B C30 H30C 109.5
C32 C31 C28 123.0(3)
C32 C31 C30 123.1(3)
C28 C31 C30 113.7(3)
C31 C32 C34 122.5(2)
C31 C32 C33 121.9(3)
C34 C32 C33 115.6(3)
C32 C33 H33A 109.5
C32 C33 H33B 109.5
H33A C33 H33B 109.5
C32 C33 H33C 109.5
H33A C33 H33C 109.5
H33B C33 H33C 109.5
C35 C34 C39 117.2(3)
C35 C34 C32 121.5(3)
C39 C34 C32 121.2(3)
C34 C35 C36 121.3(3)
C34 C35 H35 119.4
C36 C35 H35 119.4
C35 C36 C37 121.9(3)
C35 C36 H36 119.1
C37 C36 H36 119.1
C36 C37 C38 116.1(3)
C36 C37 C40 122.3(3)
C38 C37 C40 121.5(3)
C39 C38 C37 121.8(3)
C39 C38 H38 119.1
C37 C38 H38 119.1
C38 C39 C34 121.5(3)
C38 C39 H39 119.2
C34 C39 H39 119.2
C45 C40 C41 117.2(3)
C45 C40 C37 121.7(3)
C41 C40 C37 121.1(3)
C42 C41 C40 121.3(3)
C42 C41 H41 119.4
C40 C41 H41 119.4
C41 C42 C43 121.3(3)
C41 C42 H42 119.3
C43 C42 H42 119.3
C44 C43 C42 117.6(3)
C44 C43 C46 121.1(3)
C42 C43 C46 121.3(3)
C43 C44 C45 120.9(3)
C43 C44 H44 119.5
C45 C44 H44 119.5
C40 C45 C44 121.6(3)
C40 C45 H45 119.2
C44 C45 H45 119.2
C2 C46 C43 123.1(2)
C2 C46 C47 123.7(3)
C43 C46 C47 113.2(2)
C46 C47 H47A 109.5
C46 C47 H47B 109.5
H47A C47 H47B 109.5
C46 C47 H47C 109.5
H47A C47 H47C 109.5
H47B C47 H47C 109.5
C29 C48 C25 121.4(3)
C29 C48 H48 119.3
C25 C48 H48 119.3
C50 C49 H49A 109.5
C50 C49 H49B 109.5
H49A C49 H49B 109.5
C50 C49 H49C 109.5
H49A C49 H49C 109.5
H49B C49 H49C 109.5
C49 C50 O1 112.2(5)
C49 C50 H50A 109.2
O1 C50 H50A 109.2
C49 C50 H50B 109.2
O1 C50 H50B 109.2
H50A C50 H50B 107.9
O2 C51 O1 119.9(5)
O2 C51 C52 126.9(5)
O1 C51 C52 113.2(4)
C51 C52 H52A 109.5
C51 C52 H52B 109.5
H52A C52 H52B 109.5
C51 C52 H52C 109.5
H52A C52 H52C 109.5
H52B C52 H52C 109.5
C51 O1 C50 120.7(4)

loop_
_geom_bond_atom_site_label_1
_geom_bond_atom_site_label_2
_geom_bond_distance
C1 C2 1.512(4)
C1 H1A 0.9800
C1 H1B 0.9800
C1 H1C 0.9800
C2 C46 1.346(4)
C2 C3 1.495(4)
C3 C4 1.386(4)
C3 C8 1.394(4)
C4 C5 1.381(4)
C4 H4 0.9500
C5 C6 1.395(4)
C5 H5 0.9500
C6 C7 1.395(4)
C6 C9 1.479(4)
C7 C8 1.391(4)
C7 H7 0.9500
C8 H8 0.9500
C9 C10 1.390(4)
C9 C14 1.397(4)
C10 C11 1.388(5)
C10 H10 0.9500
C11 C12 1.375(5)
C11 H11 0.9500
C12 C13 1.375(5)
C12 C16 1.502(4)
C13 C14 1.390(4)
C13 H13 0.9500
C14 H14 0.9500
C15 C16 1.514(4)
C15 H15A 0.9800
C15 H15B 0.9800
C15 H15C 0.9800
C16 C17 1.337(4)
C17 C18 1.481(4)
C17 C19 1.504(4)
C18 H18A 0.9800
C18 H18B 0.9800
C18 H18C 0.9800
C19 C24 1.382(4)
C19 C20 1.383(4)
C20 C21 1.380(4)
C20 H20 0.9500
C21 C22 1.391(4)
C21 H21 0.9500
C22 C23 1.381(4)
C22 C25 1.491(4)
C23 C24 1.391(4)
C23 H23 0.9500
C24 H24 0.9500
C25 C26 1.388(4)
C25 C48 1.388(4)
C26 C27 1.386(4)
C26 H26 0.9500
C27 C28 1.385(4)
C27 H27 0.9500
C28 C29 1.387(4)
C28 C31 1.498(4)
C29 C48 1.381(4)
C29 H29 0.9500
C30 C31 1.515(4)
C30 H30A 0.9800
C30 H30B 0.9800
C30 H30C 0.9800
C31 C32 1.344(4)
C32 C34 1.494(4)
C32 C33 1.516(4)
C33 H33A 0.9800
C33 H33B 0.9800
C33 H33C 0.9800
C34 C35 1.380(4)
C34 C39 1.391(4)
C35 C36 1.391(4)
C35 H35 0.9500
C36 C37 1.394(4)
C36 H36 0.9500
C37 C38 1.397(4)
C37 C40 1.495(4)
C38 C39 1.380(4)
C38 H38 0.9500
C39 H39 0.9500
C40 C45 1.382(4)
C40 C41 1.395(4)
C41 C42 1.385(4)
C41 H41 0.9500
C42 C43 1.390(5)
C42 H42 0.9500
C43 C44 1.385(4)
C43 C46 1.496(4)
C44 C45 1.397(4)
C44 H44 0.9500
C45 H45 0.9500
C46 C47 1.509(4)
C47 H47A 0.9800
C47 H47B 0.9800
C47 H47C 0.9800
C48 H48 0.9500
C49 C50 1.349(7)
C49 H49A 0.9800
C49 H49B 0.9800
C49 H49C 0.9800
C50 O1 1.422(5)
C50 H50A 0.9900
C50 H50B 0.9900
C51 O2 1.199(5)
C51 O1 1.313(5)
C51 C52 1.486(7)
C52 H52A 0.9800
C52 H52B 0.9800
C52 H52C 0.9800
